data_1574548
loop_
_publ_author_name
'Grabowski, Szymon'
'Nowakowska, Klaudia'
'Butkiewicz, Helena'
'Hoser, Anna'
'Wese&#x142;ucha-Birczy&#x144;ska, Aleksandra'
'Seidler, Tomasz'
'Moskal, Paulina'
'Gryl, Marlena'

_publ_section_title
;
 Additive-driven microwave crystallization of tyramine polymorphs and
 salts: a quantum crystallography perspective.
;
_journal_issue 3
_journal_name_full IUCrJ
_journal_paper_doi 10.1107/S2052252525002210
_journal_volume 12
_journal_year 2025
_chemical_formula_sum 'C16.67 H24 N3.33 O4'
_chemical_formula_weight 335.06
_chemical_name_common
;
'tyraminium barbitalate acetonitrile \\langle1^+^/1^-^/1\\rangle\\'
;
_chemical_name_systematic
;
2-(4-Hydroxyphenyl)ethanaminium
5,5-diethyl-2,4,6-trioxotetrahydro-2<i>H</i>-pyrimidin-1-ide
monohydrate
;
_space_group_crystal_system trigonal
_space_group_IT_number 167
_space_group_name_Hall '-R 3 2"c'
_space_group_name_H-M_alt 'R -3 c :H'
_atom_sites_solution_hydrogens geom
_audit_creation_method SHELXL-2013
_cell_angle_alpha 90
_cell_angle_beta 90
_cell_angle_gamma 120
_cell_formula_units_Z 36
_cell_length_a 17.23677(6)
_cell_length_b 17.23677(6)
_cell_length_c 62.5877(3)
_cell_measurement_reflns_used 153488
_cell_measurement_temperature 100(2)
_cell_measurement_theta_max 79.7820
_cell_measurement_theta_min 4.0710
_cell_volume 16103.91(11)
_computing_cell_refinement 'CrysAlisPro 1.171.42.100a (Rigaku OD, 2023)'
_computing_data_collection 'CrysAlisPro 1.171.42.100a (Rigaku OD, 2023)'
_computing_data_reduction 'CrysAlisPro 1.171.42.100a (Rigaku OD, 2023)'
_computing_molecular_graphics 'WinGX, (Farrugia, 2012)'
_computing_publication_material 'Mercury, (Macrae, 2020)'
_computing_structure_refinement 'SHELXL-2018/3 (Sheldrick, 2018)'
_computing_structure_solution 'SHELXT (Sheldrick, 2015)'
_diffrn_ambient_environment N~2~
_diffrn_ambient_temperature 100(2)
_diffrn_detector 'Hybrid Pixel Array Detector'
_diffrn_detector_area_resol_mean 10.0000
_diffrn_detector_type HyPix
_diffrn_measured_fraction_theta_full 0.999
_diffrn_measured_fraction_theta_max 0.997
_diffrn_measurement_device 'four-circle diffractometer'
_diffrn_measurement_device_type 'XtaLAB Synergy, Dualflex, HyPix'
_diffrn_radiation_monochromator mirror
_diffrn_radiation_probe x-ray
_diffrn_radiation_type 'Cu K\a'
_diffrn_radiation_wavelength 1.54184
_diffrn_reflns_av_R_equivalents 0.0480
_diffrn_reflns_av_unetI/netI 0.0106
_diffrn_reflns_Laue_measured_fraction_full 0.999
_diffrn_reflns_Laue_measured_fraction_max 0.997
_diffrn_reflns_limit_h_max 21
_diffrn_reflns_limit_h_min -22
_diffrn_reflns_limit_k_max 22
_diffrn_reflns_limit_k_min -21
_diffrn_reflns_limit_l_max 79
_diffrn_reflns_limit_l_min -79
_diffrn_reflns_number 188207
_diffrn_reflns_point_group_measured_fraction_full 0.999
_diffrn_reflns_point_group_measured_fraction_max 0.997
_diffrn_reflns_theta_full 67.684
_diffrn_reflns_theta_max 80.095
_diffrn_reflns_theta_min 4.093
_diffrn_source 'micro-focus sealed X-ray tube'
_diffrn_source_type 'PhotonJet (Cu) X-ray Source'
_exptl_absorpt_coefficient_mu 0.739
_exptl_absorpt_correction_T_max 0.875
_exptl_absorpt_correction_T_min 0.813
_exptl_absorpt_correction_type multi-scan
_exptl_absorpt_process_details
;
CrysAlisPro 1.171.42.100a (Rigaku Oxford Diffraction, 2023)
Empirical absorption correction using spherical harmonics,
implemented in SCALE3 ABSPACK scaling algorithm.
;
_exptl_crystal_colour colourless
_exptl_crystal_density_diffrn 1.244
_exptl_crystal_description block
_exptl_crystal_F_000 6456
_exptl_crystal_size_max 0.280
_exptl_crystal_size_mid 0.250
_exptl_crystal_size_min 0.180
_refine_diff_density_max 0.309
_refine_diff_density_min -0.328
_refine_diff_density_rms 0.069
_refine_ls_extinction_method none
_refine_ls_goodness_of_fit_ref 0.961
_refine_ls_hydrogen_treatment constr
_refine_ls_matrix_type full
_refine_ls_number_parameters 232
_refine_ls_number_reflns 3904
_refine_ls_number_restraints 2
_refine_ls_restrained_S_all 0.961
_refine_ls_R_factor_all 0.0637
_refine_ls_R_factor_gt 0.0635
_refine_ls_shift/su_max 0.000
_refine_ls_shift/su_mean 0.000
_refine_ls_structure_factor_coef Fsqd
_refine_ls_weighting_details 'w=1/[\s^2^(Fo^2^)+(0.0088P)^2^+214.7868P] where P=(Fo^2^+2Fc^2^)/3'
_refine_ls_weighting_scheme calc
_refine_ls_wR_factor_gt 0.1484
_refine_ls_wR_factor_ref 0.1484
_reflns_Friedel_coverage 0.000
_reflns_number_gt 3872
_reflns_number_total 3914
_reflns_threshold_expression 'I > 2\s(I)'
_cod_data_source_file pen5003.cif
_cod_data_source_block C2
_cod_original_cell_volume 16103.89(14)
_cod_database_code 1574548
_shelx_space_group_comment
;
The symmetry employed for this shelxl refinement is uniquely defined
by the following loop, which should always be used as a source of
symmetry information in preference to the above space-group names.
They are only intended as comments.
;
_shelx_estimated_absorpt_t_min 0.820
_shelx_estimated_absorpt_t_max 0.878
_oxdiff_exptl_absorpt_empirical_full_min 0.763
_oxdiff_exptl_absorpt_empirical_full_max 1.279
_oxdiff_exptl_absorpt_empirical_details
;
Empirical correction (ABSPACK) includes:
- Absorption correction using spherical harmonics
- Frame scaling
;
_shelxl_version_number 2013-4

loop_
_space_group_symop_operation_xyz
'x, y, z'
'-y, x-y, z'
'-x+y, -x, z'
'x-y, -y, -z+1/2'
'-x, -x+y, -z+1/2'
'y, x, -z+1/2'
'x+2/3, y+1/3, z+1/3'
'-y+2/3, x-y+1/3, z+1/3'
'-x+y+2/3, -x+1/3, z+1/3'
'x-y+2/3, -y+1/3, -z+5/6'
'-x+2/3, -x+y+1/3, -z+5/6'
'y+2/3, x+1/3, -z+5/6'
'x+1/3, y+2/3, z+2/3'
'-y+1/3, x-y+2/3, z+2/3'
'-x+y+1/3, -x+2/3, z+2/3'
'x-y+1/3, -y+2/3, -z+7/6'
'-x+1/3, -x+y+2/3, -z+7/6'
'y+1/3, x+2/3, -z+7/6'
'-x, -y, -z'
'y, -x+y, -z'
'x-y, x, -z'
'-x+y, y, z-1/2'
'x, x-y, z-1/2'
'-y, -x, z-1/2'
'-x+2/3, -y+1/3, -z+1/3'
'y+2/3, -x+y+1/3, -z+1/3'
'x-y+2/3, x+1/3, -z+1/3'
'-x+y+2/3, y+1/3, z-1/6'
'x+2/3, x-y+1/3, z-1/6'
'-y+2/3, -x+1/3, z-1/6'
'-x+1/3, -y+2/3, -z+2/3'
'y+1/3, -x+y+2/3, -z+2/3'
'x-y+1/3, x+2/3, -z+2/3'
'-x+y+1/3, y+2/3, z+1/6'
'x+1/3, x-y+2/3, z+1/6'
'-y+1/3, -x+2/3, z+1/6'

loop_
_atom_site_label
_atom_site_type_symbol
_atom_site_fract_x
_atom_site_fract_y
_atom_site_fract_z
_atom_site_U_iso_or_equiv
_atom_site_adp_type
_atom_site_occupancy
_atom_site_site_symmetry_order
_atom_site_calc_flag
_atom_site_refinement_flags_posn
_atom_site_refinement_flags_adp
_atom_site_refinement_flags_occupancy
_atom_site_disorder_assembly
_atom_site_disorder_group
O2A O 0.86262(12) -0.03609(12) 0.07417(3) 0.0175(4) Uani 1 1 d . . . . .
O4A O 0.69681(13) 0.02843(13) 0.11837(3) 0.0269(4) Uani 1 1 d . . . . .
O1B O 0.73150(13) 0.15673(14) 0.02801(3) 0.0259(4) Uani 1 1 d . . . . .
H1B H 0.6986 0.1090 0.0347 0.031 Uiso 1 1 calc R U . . .
O6A O 0.99666(13) 0.24286(14) 0.10083(4) 0.0329(5) Uani 1 1 d . . . . .
N2B N 1.15099(14) 0.30778(14) 0.05664(3) 0.0157(4) Uani 1 1 d . . . . .
H2BA H 1.1072 0.3206 0.0600 0.019 Uiso 1 1 calc R U . . .
H2BB H 1.2036 0.3494 0.0626 0.019 Uiso 1 1 calc R U . . .
H2BC H 1.1358 0.2525 0.0617 0.019 Uiso 1 1 calc R U . . .
N1A N 0.92886(14) 0.10011(14) 0.08947(3) 0.0174(4) Uani 1 1 d . . . . .
H1A H 0.9795 0.1103 0.0836 0.021 Uiso 1 1 calc R U . . .
N3A N 0.77684(14) -0.00838(14) 0.09691(3) 0.0165(4) Uani 1 1 d . . . . .
C5B C 0.92955(17) 0.13209(17) 0.03574(4) 0.0173(5) Uani 1 1 d . . . . .
H5B H 0.9454 0.0923 0.0423 0.021 Uiso 1 1 calc R U . . .
C4B C 0.99488(17) 0.20686(17) 0.02506(4) 0.0165(5) Uani 1 1 d . . . . .
C7B C 1.08880(16) 0.22272(17) 0.02268(4) 0.0183(5) Uani 1 1 d . . . . .
H7BA H 1.1023 0.2240 0.0073 0.022 Uiso 1 1 calc R U . . .
H7BB H 1.0913 0.1715 0.0291 0.022 Uiso 1 1 calc R U . . .
C1B C 0.81739(17) 0.17212(18) 0.02762(4) 0.0186(5) Uani 1 1 d . . . . .
C2A C 0.85429(16) 0.01547(16) 0.08662(4) 0.0151(5) Uani 1 1 d . . . . .
C4A C 0.76889(17) 0.05159(17) 0.10924(4) 0.0193(5) Uani 1 1 d . . . . .
C8B C 1.16142(17) 0.30905(17) 0.03291(4) 0.0191(5) Uani 1 1 d . . . . .
H8BA H 1.2210 0.3170 0.0294 0.023 Uiso 1 1 calc R U . . .
H8BB H 1.1584 0.3606 0.0269 0.023 Uiso 1 1 calc R U . . .
C3B C 0.96982(17) 0.26514(17) 0.01586(4) 0.0180(5) Uani 1 1 d . . . . .
H3B H 1.0134 0.3170 0.0085 0.022 Uiso 1 1 calc R U . . .
C5A C 0.84572(18) 0.14724(18) 0.11276(4) 0.0215(5) Uani 1 1 d . . . . .
C6B C 0.84137(17) 0.11386(17) 0.03709(4) 0.0188(5) Uani 1 1 d . . . . .
H6B H 0.7978 0.0620 0.0444 0.023 Uiso 1 1 calc R U . . .
C6A C 0.92979(17) 0.16843(18) 0.10063(4) 0.0215(5) Uani 1 1 d . . . . .
C2B C 0.88240(17) 0.24836(17) 0.01726(4) 0.0187(5) Uani 1 1 d . . . . .
H2B H 0.8669 0.2892 0.0111 0.022 Uiso 1 1 calc R U . . .
C8A C 0.7934(2) 0.2099(2) 0.08219(5) 0.0311(6) Uani 1 1 d . . . . .
H8AA H 0.8483 0.2303 0.0738 0.037 Uiso 1 1 calc R U . . .
H8AB H 0.7681 0.2486 0.0792 0.037 Uiso 1 1 calc R U . . .
H8AC H 0.7498 0.1481 0.0783 0.037 Uiso 1 1 calc R U . . .
C7A C 0.81521(19) 0.21413(18) 0.10591(5) 0.0274(6) Uani 1 1 d . . . . .
H7AA H 0.7614 0.2017 0.1143 0.033 Uiso 1 1 calc R U . . .
H7AB H 0.8632 0.2756 0.1094 0.033 Uiso 1 1 calc R U . . .
C9A C 0.8692(2) 0.1584(2) 0.13688(5) 0.0344(7) Uani 1 1 d . . . . .
H9AA H 0.9150 0.2217 0.1396 0.041 Uiso 1 1 calc R U . . .
H9AB H 0.8149 0.1458 0.1451 0.041 Uiso 1 1 calc R U . . .
C10A C 0.9038(3) 0.0989(3) 0.14533(5) 0.0447(9) Uani 1 1 d . . . . .
H10A H 0.9583 0.1116 0.1376 0.067 Uiso 1 1 calc R U . . .
H10B H 0.8581 0.0359 0.1433 0.067 Uiso 1 1 calc R U . . .
H10C H 0.9174 0.1107 0.1606 0.067 Uiso 1 1 calc R U . . .
N2 N 0.6667 0.3333 -0.0017(2) 0.059(3) Uani 0.5 3 d S T P A 1
C2 C 0.6667 0.3333 0.0160(2) 0.040(3) Uani 0.5 3 d DS T P A 1
C3 C 0.6667 0.3333 0.0399(2) 0.060(6) Uani 0.5 3 d DS T P A 1
H3A H 0.6052 0.3089 0.0451 0.071 Uiso 0.1667 1 calc R U P A 1
H3C H 0.7037 0.3948 0.0451 0.071 Uiso 0.1667 1 calc R U P A 1
H3D H 0.6911 0.2963 0.0451 0.071 Uiso 0.1667 1 calc R U P A 1
N2' N 0.6667 0.3333 0.09359(17) 0.042(2) Uani 0.5 3 d S T P B 2
C2' C 0.6667 0.3333 0.1114(2) 0.032(2) Uani 0.5 3 d DS T P B 2
C3' C 0.6667 0.3333 0.1354(2) 0.051(5) Uani 0.5 3 d DS T P B 2
H3'A H 0.6237 0.3504 0.1406 0.061 Uiso 0.1667 1 calc R U P B 2
H3'B H 0.7267 0.3763 0.1406 0.061 Uiso 0.1667 1 calc R U P B 2
H3'C H 0.6496 0.2733 0.1406 0.061 Uiso 0.1667 1 calc R U P B 2

loop_
_atom_site_aniso_label
_atom_site_aniso_U_11
_atom_site_aniso_U_22
_atom_site_aniso_U_33
_atom_site_aniso_U_23
_atom_site_aniso_U_13
_atom_site_aniso_U_12
O2A 0.0175(9) 0.0161(8) 0.0204(8) 0.0004(7) 0.0005(7) 0.0097(7)
O4A 0.0184(9) 0.0192(9) 0.0380(11) 0.0001(8) 0.0119(8) 0.0055(8)
O1B 0.0170(9) 0.0276(10) 0.0350(11) 0.0104(8) 0.0047(8) 0.0125(8)
O6A 0.0171(10) 0.0190(10) 0.0479(13) -0.0069(9) 0.0028(9) -0.0019(8)
N2B 0.0136(10) 0.0159(10) 0.0173(9) -0.0027(8) -0.0018(8) 0.0072(8)
N1A 0.0102(9) 0.0146(10) 0.0242(10) 0.0002(8) 0.0023(8) 0.0039(8)
N3A 0.0131(10) 0.0139(10) 0.0204(10) 0.0009(8) 0.0020(8) 0.0051(8)
C5B 0.0196(12) 0.0170(12) 0.0154(11) 0.0011(9) -0.0011(9) 0.0092(10)
C4B 0.0155(12) 0.0169(12) 0.0155(11) -0.0050(9) -0.0013(9) 0.0071(10)
C7B 0.0153(12) 0.0190(12) 0.0187(11) -0.0038(10) -0.0004(9) 0.0072(10)
C1B 0.0154(12) 0.0203(13) 0.0201(11) -0.0004(10) 0.0000(9) 0.0090(10)
C2A 0.0139(11) 0.0138(11) 0.0178(11) 0.0033(9) -0.0012(9) 0.0070(9)
C4A 0.0173(12) 0.0159(12) 0.0214(12) 0.0017(10) 0.0031(10) 0.0058(10)
C8B 0.0179(12) 0.0200(12) 0.0155(11) 0.0005(9) -0.0001(9) 0.0066(10)
C3B 0.0182(12) 0.0138(11) 0.0170(11) -0.0019(9) 0.0009(9) 0.0042(10)
C5A 0.0190(13) 0.0162(12) 0.0228(12) -0.0047(10) 0.0036(10) 0.0038(10)
C6B 0.0163(12) 0.0178(12) 0.0196(12) 0.0040(9) 0.0016(9) 0.0065(10)
C6A 0.0163(12) 0.0171(12) 0.0258(13) -0.0013(10) -0.0002(10) 0.0044(10)
C2B 0.0221(13) 0.0159(12) 0.0188(12) 0.0004(9) -0.0012(10) 0.0099(10)
C8A 0.0274(15) 0.0211(14) 0.0455(17) 0.0020(13) 0.0026(13) 0.0128(12)
C7A 0.0240(14) 0.0149(12) 0.0404(16) -0.0019(11) 0.0103(12) 0.0075(11)
C9A 0.0322(16) 0.0324(16) 0.0263(14) -0.0107(12) 0.0004(12) 0.0070(14)
C10A 0.050(2) 0.049(2) 0.0256(15) 0.0002(15) -0.0053(15) 0.0181(18)
N2 0.061(5) 0.061(5) 0.054(8) 0.000 0.000 0.031(3)
C2 0.036(4) 0.036(4) 0.049(8) 0.000 0.000 0.018(2)
C3 0.061(8) 0.061(8) 0.057(18) 0.000 0.000 0.030(4)
N2' 0.037(3) 0.037(3) 0.050(6) 0.000 0.000 0.0186(17)
C2' 0.028(4) 0.028(4) 0.040(7) 0.000 0.000 0.0139(18)
C3' 0.057(7) 0.057(7) 0.038(13) 0.000 0.000 0.029(3)

loop_
_atom_type_symbol
_atom_type_description
_atom_type_scat_dispersion_real
_atom_type_scat_dispersion_imag
_atom_type_scat_source
C C 0.0181 0.0091 'International Tables Vol C Tables 4.2.6.8 and 6.1.1.4'
H H 0.0000 0.0000 'International Tables Vol C Tables 4.2.6.8 and 6.1.1.4'
N N 0.0311 0.0180 'International Tables Vol C Tables 4.2.6.8 and 6.1.1.4'
O O 0.0492 0.0322 'International Tables Vol C Tables 4.2.6.8 and 6.1.1.4'

loop_
_geom_angle_atom_site_label_1
_geom_angle_atom_site_label_2
_geom_angle_atom_site_label_3
_geom_angle
_geom_angle_site_symmetry_1
_geom_angle_site_symmetry_3
_geom_angle_publ_flag
C1B O1B H1B 109.5 . . ?
C8B N2B H2BA 109.5 . . ?
C8B N2B H2BB 109.5 . . ?
H2BA N2B H2BB 109.5 . . ?
C8B N2B H2BC 109.5 . . ?
H2BA N2B H2BC 109.5 . . ?
H2BB N2B H2BC 109.5 . . ?
C6A N1A C2A 125.3(2) . . ?
C6A N1A H1A 117.4 . . ?
C2A N1A H1A 117.4 . . ?
C2A N3A C4A 120.2(2) . . ?
C4B C5B C6B 121.8(2) . . ?
C4B C5B H5B 119.1 . . ?
C6B C5B H5B 119.1 . . ?
C5B C4B C3B 117.8(2) . . ?
C5B C4B C7B 121.0(2) . . ?
C3B C4B C7B 121.2(2) . . ?
C4B C7B C8B 114.7(2) . . ?
C4B C7B H7BA 108.6 . . ?
C8B C7B H7BA 108.6 . . ?
C4B C7B H7BB 108.6 . . ?
C8B C7B H7BB 108.6 . . ?
H7BA C7B H7BB 107.6 . . ?
O1B C1B C2B 118.3(2) . . ?
O1B C1B C6B 122.3(2) . . ?
C2B C1B C6B 119.3(2) . . ?
O2A C2A N3A 122.2(2) . . ?
O2A C2A N1A 117.0(2) . . ?
N3A C2A N1A 120.9(2) . . ?
O4A C4A N3A 119.1(2) . . ?
O4A C4A C5A 118.0(2) . . ?
N3A C4A C5A 122.9(2) . . ?
N2B C8B C7B 111.6(2) . . ?
N2B C8B H8BA 109.3 . . ?
C7B C8B H8BA 109.3 . . ?
N2B C8B H8BB 109.3 . . ?
C7B C8B H8BB 109.3 . . ?
H8BA C8B H8BB 108.0 . . ?
C2B C3B C4B 121.1(2) . . ?
C2B C3B H3B 119.4 . . ?
C4B C3B H3B 119.4 . . ?
C6A C5A C4A 113.4(2) . . ?
C6A C5A C7A 108.8(2) . . ?
C4A C5A C7A 109.3(2) . . ?
C6A C5A C9A 107.5(2) . . ?
C4A C5A C9A 107.8(2) . . ?
C7A C5A C9A 110.0(2) . . ?
C5B C6B C1B 119.7(2) . . ?
C5B C6B H6B 120.2 . . ?
C1B C6B H6B 120.2 . . ?
O6A C6A N1A 120.6(3) . . ?
O6A C6A C5A 122.4(3) . . ?
N1A C6A C5A 117.0(2) . . ?
C3B C2B C1B 120.3(2) . . ?
C3B C2B H2B 119.8 . . ?
C1B C2B H2B 119.8 . . ?
C7A C8A H8AA 109.5 . . ?
C7A C8A H8AB 109.5 . . ?
H8AA C8A H8AB 109.5 . . ?
C7A C8A H8AC 109.5 . . ?
H8AA C8A H8AC 109.5 . . ?
H8AB C8A H8AC 109.5 . . ?
C8A C7A C5A 113.7(2) . . ?
C8A C7A H7AA 108.8 . . ?
C5A C7A H7AA 108.8 . . ?
C8A C7A H7AB 108.8 . . ?
C5A C7A H7AB 108.8 . . ?
H7AA C7A H7AB 107.7 . . ?
C10A C9A C5A 114.9(3) . . ?
C10A C9A H9AA 108.5 . . ?
C5A C9A H9AA 108.5 . . ?
C10A C9A H9AB 108.5 . . ?
C5A C9A H9AB 108.5 . . ?
H9AA C9A H9AB 107.5 . . ?
C9A C10A H10A 109.5 . . ?
C9A C10A H10B 109.5 . . ?
H10A C10A H10B 109.5 . . ?
C9A C10A H10C 109.5 . . ?
H10A C10A H10C 109.5 . . ?
H10B C10A H10C 109.5 . . ?
N2 C2 C3 180.0 . . ?
C2 C3 H3A 109.5 . . ?
C2 C3 H3C 109.5 . . ?
H3A C3 H3C 109.5 . . ?
C2 C3 H3D 109.5 . . ?
H3A C3 H3D 109.5 . . ?
H3C C3 H3D 109.5 . . ?
C2' N2' N2' 180.0 . 16_554 ?
N2' C2' C3' 180.0 . . ?
C2' C3' H3'A 109.5 . . ?
C2' C3' H3'B 109.5 . . ?
H3'A C3' H3'B 109.5 . . ?
C2' C3' H3'C 109.5 . . ?
H3'A C3' H3'C 109.5 . . ?
H3'B C3' H3'C 109.5 . . ?

loop_
_geom_bond_atom_site_label_1
_geom_bond_atom_site_label_2
_geom_bond_distance
_geom_bond_site_symmetry_2
_geom_bond_publ_flag
O2A C2A 1.243(3) . ?
O4A C4A 1.238(3) . ?
O1B C1B 1.367(3) . ?
O1B H1B 0.8400 . ?
O6A C6A 1.223(3) . ?
N2B C8B 1.495(3) . ?
N2B H2BA 0.9100 . ?
N2B H2BB 0.9100 . ?
N2B H2BC 0.9100 . ?
N1A C6A 1.363(3) . ?
N1A C2A 1.392(3) . ?
N1A H1A 0.8800 . ?
N3A C2A 1.348(3) . ?
N3A C4A 1.351(3) . ?
C5B C4B 1.387(3) . ?
C5B C6B 1.392(4) . ?
C5B H5B 0.9500 . ?
C4B C3B 1.400(4) . ?
C4B C7B 1.508(3) . ?
C7B C8B 1.526(3) . ?
C7B H7BA 0.9900 . ?
C7B H7BB 0.9900 . ?
C1B C2B 1.390(4) . ?
C1B C6B 1.395(4) . ?
C4A C5A 1.529(4) . ?
C8B H8BA 0.9900 . ?
C8B H8BB 0.9900 . ?
C3B C2B 1.388(4) . ?
C3B H3B 0.9500 . ?
C5A C6A 1.510(4) . ?
C5A C7A 1.548(4) . ?
C5A C9A 1.550(4) . ?
C6B H6B 0.9500 . ?
C2B H2B 0.9500 . ?
C8A C7A 1.524(4) . ?
C8A H8AA 0.9800 . ?
C8A H8AB 0.9800 . ?
C8A H8AC 0.9800 . ?
C7A H7AA 0.9900 . ?
C7A H7AB 0.9900 . ?
C9A C10A 1.518(5) . ?
C9A H9AA 0.9900 . ?
C9A H9AB 0.9900 . ?
C10A H10A 0.9800 . ?
C10A H10B 0.9800 . ?
C10A H10C 0.9800 . ?
N2 C2 1.105(18) . ?
C2 C3 1.500(2) . ?
C3 H3A 0.9800 . ?
C3 H3C 0.9800 . ?
C3 H3D 0.9800 . ?
N2' C2' 1.115(16) . ?
N2' N2' 1.28(2) 16_554 ?
C2' C3' 1.500(2) . ?
C3' H3'A 0.9800 . ?
C3' H3'B 0.9800 . ?
C3' H3'C 0.9800 . ?

loop_
_geom_hbond_atom_site_label_D
_geom_hbond_atom_site_label_H
_geom_hbond_atom_site_label_A
_geom_hbond_distance_DH
_geom_hbond_distance_HA
_geom_hbond_distance_DA
_geom_hbond_angle_DHA
_geom_hbond_site_symmetry_A
O1B H1B O4A 0.84 1.86 2.698(3) 172.3 17_654
N2B H2BA O6A 0.91 2.01 2.783(3) 142.0 16_554
N2B H2BB N3A 0.91 1.95 2.850(3) 168.8 18_644
N2B H2BC O2A 0.91 1.93 2.837(3) 176.4 3_765
N1A H1A O2A 0.88 2.00 2.873(3) 172.3 3_765
C8B H8BA O4A 0.99 2.45 3.239(3) 136.8 18_644
C6B H6B O4A 0.95 2.44 3.145(3) 131.3 17_654

loop_
_geom_torsion_atom_site_label_1
_geom_torsion_atom_site_label_2
_geom_torsion_atom_site_label_3
_geom_torsion_atom_site_label_4
_geom_torsion
_geom_torsion_site_symmetry_1
_geom_torsion_site_symmetry_2
_geom_torsion_site_symmetry_3
_geom_torsion_site_symmetry_4
_geom_torsion_publ_flag
C6B C5B C4B C3B 1.1(4) . . . . ?
C6B C5B C4B C7B -176.5(2) . . . . ?
C5B C4B C7B C8B -119.0(3) . . . . ?
C3B C4B C7B C8B 63.5(3) . . . . ?
C4A N3A C2A O2A -175.8(2) . . . . ?
C4A N3A C2A N1A 3.8(4) . . . . ?
C6A N1A C2A O2A 172.8(2) . . . . ?
C6A N1A C2A N3A -6.8(4) . . . . ?
C2A N3A C4A O4A 179.3(2) . . . . ?
C2A N3A C4A C5A -1.6(4) . . . . ?
C4B C7B C8B N2B 64.4(3) . . . . ?
C5B C4B C3B C2B -0.4(4) . . . . ?
C7B C4B C3B C2B 177.1(2) . . . . ?
O4A C4A C5A C6A -179.2(2) . . . . ?
N3A C4A C5A C6A 1.6(4) . . . . ?
O4A C4A C5A C7A -57.6(3) . . . . ?
N3A C4A C5A C7A 123.3(3) . . . . ?
O4A C4A C5A C9A 61.9(3) . . . . ?
N3A C4A C5A C9A -117.2(3) . . . . ?
C4B C5B C6B C1B -0.4(4) . . . . ?
O1B C1B C6B C5B 178.5(2) . . . . ?
C2B C1B C6B C5B -1.0(4) . . . . ?
C2A N1A C6A O6A -174.0(3) . . . . ?
C2A N1A C6A C5A 6.8(4) . . . . ?
C4A C5A C6A O6A 176.8(3) . . . . ?
C7A C5A C6A O6A 55.0(4) . . . . ?
C9A C5A C6A O6A -64.1(4) . . . . ?
C4A C5A C6A N1A -4.0(3) . . . . ?
C7A C5A C6A N1A -125.8(3) . . . . ?
C9A C5A C6A N1A 115.1(3) . . . . ?
C4B C3B C2B C1B -1.0(4) . . . . ?
O1B C1B C2B C3B -177.9(2) . . . . ?
C6B C1B C2B C3B 1.7(4) . . . . ?
C6A C5A C7A C8A 60.7(3) . . . . ?
C4A C5A C7A C8A -63.6(3) . . . . ?
C9A C5A C7A C8A 178.2(2) . . . . ?
C6A C5A C9A C10A -59.2(3) . . . . ?
C4A C5A C9A C10A 63.4(3) . . . . ?
C7A C5A C9A C10A -177.6(3) . . . . ?
